data_4341472
loop_
_publ_author_name
'Johnson, Brittany J.'
'Lindeman, Sergey V.'
'Mankad, Neal P.'

_publ_section_title
;
 Assembly, Structure, and Reactivity of Cu4S and Cu3S Models for the
 Nitrous Oxide Reductase Active Site, CuZ*.
;
_journal_issue 19
_journal_name_full 'Inorganic chemistry'
_journal_page_first 10611
_journal_page_last 10619
_journal_paper_doi 10.1021/ic501720h
_journal_volume 53
_journal_year 2014
_chemical_formula_moiety 'C96 H84 Cu4 N4 P8 S, 2(C3 H6 O), 2(F6 P)'
_chemical_formula_sum 'C102 H96 Cu4 F12 N4 O2 P10 S'
_chemical_formula_weight 2233.75
_chemical_name_systematic
;
 ? 
;
_space_group_crystal_system triclinic
_space_group_IT_number 2
_space_group_name_Hall '-P 1'
_space_group_name_H-M_alt 'P -1'
_symmetry_space_group_name_Hall '-P 1'
_symmetry_space_group_name_H-M 'P -1'
_atom_sites_solution_hydrogens geom
_atom_sites_solution_primary iterative
_atom_sites_solution_secondary difmap
_audit_creation_date 2014-01-30
_audit_creation_method
;
Olex2 1.2
(compiled 2013.12.10 svn.r2850 for OlexSys, GUI svn.r4736)
;
_cell_angle_alpha 96.934(2)
_cell_angle_beta 94.5451(18)
_cell_angle_gamma 112.432(3)
_cell_formula_units_Z 2
_cell_length_a 14.9822(4)
_cell_length_b 16.5538(5)
_cell_length_c 21.8707(4)
_cell_measurement_reflns_used 20178
_cell_measurement_temperature 99.8(5)
_cell_measurement_theta_max 73.2450
_cell_measurement_theta_min 3.3770
_cell_volume 4930.5(2)
_computing_cell_refinement
;
CrysAlisPro, Agilent Technologies,
Version 1.171.36.28 (release 01-02-2013 CrysAlis171 .NET)
(compiled Feb  1 2013,16:14:44)
;
_computing_data_collection
;
CrysAlisPro, Agilent Technologies,
Version 1.171.36.28 (release 01-02-2013 CrysAlis171 .NET)
(compiled Feb  1 2013,16:14:44)
;
_computing_data_reduction
;
CrysAlisPro, Agilent Technologies,
Version 1.171.36.28 (release 01-02-2013 CrysAlis171 .NET)
(compiled Feb  1 2013,16:14:44)
;
_computing_molecular_graphics 'Olex2 (Dolomanov et al., 2009)'
_computing_publication_material 'Olex2 (Dolomanov et al., 2009)'
_computing_structure_refinement 'XL (Sheldrick, 2008)'
_computing_structure_solution 'olex2.solve (Bourhis et al., 2013)'
_diffrn_ambient_temperature 99.8(5)
_diffrn_detector_area_resol_mean 10.3756
_diffrn_measured_fraction_theta_full 0.986
_diffrn_measured_fraction_theta_max 0.970
_diffrn_measurement_device_type 'SuperNova, Dual, Cu at zero, Atlas'
_diffrn_measurement_method '\w scans'
_diffrn_orient_matrix_UB_11 -0.0768187000
_diffrn_orient_matrix_UB_12 -0.0941243000
_diffrn_orient_matrix_UB_13 -0.0008857000
_diffrn_orient_matrix_UB_21 -0.0770796000
_diffrn_orient_matrix_UB_22 0.0383599000
_diffrn_orient_matrix_UB_23 0.0120149000
_diffrn_orient_matrix_UB_31 -0.0277100000
_diffrn_orient_matrix_UB_32 -0.0092558000
_diffrn_orient_matrix_UB_33 -0.0706094000
_diffrn_radiation_monochromator mirror
_diffrn_radiation_type CuK\a
_diffrn_radiation_wavelength 1.54184
_diffrn_reflns_av_R_equivalents 0.0339
_diffrn_reflns_av_unetI/netI 0.0383
_diffrn_reflns_limit_h_max 17
_diffrn_reflns_limit_h_min -18
_diffrn_reflns_limit_k_max 20
_diffrn_reflns_limit_k_min -20
_diffrn_reflns_limit_l_max 19
_diffrn_reflns_limit_l_min -27
_diffrn_reflns_number 46350
_diffrn_reflns_theta_full 72.00
_diffrn_reflns_theta_max 73.74
_diffrn_reflns_theta_min 2.93
_diffrn_source 'SuperNova (Cu) X-ray Source'
_exptl_absorpt_coefficient_mu 3.333
_exptl_absorpt_correction_T_max 0.924
_exptl_absorpt_correction_T_min 0.671
_exptl_absorpt_correction_type gaussian
_exptl_absorpt_process_details
;
CrysAlisPro, Agilent Technologies,
Version 1.171.36.28 (release 01-02-2013 CrysAlis171 .NET)
(compiled Feb  1 2013,16:14:44)
Numerical absorption correction based on gaussian integration over
            a multifaceted crystal model
;
_exptl_crystal_colour yellow
_exptl_crystal_colour_primary yellow
_exptl_crystal_density_diffrn 1.505
_exptl_crystal_density_method 'not measured'
_exptl_crystal_description plate
_exptl_crystal_F_000 2284
_exptl_crystal_size_max 0.1933
_exptl_crystal_size_mid 0.0776
_exptl_crystal_size_min 0.0241
_refine_diff_density_max 1.021
_refine_diff_density_min -0.671
_refine_diff_density_rms 0.073
_refine_ls_extinction_method none
_refine_ls_goodness_of_fit_ref 1.026
_refine_ls_hydrogen_treatment mixed
_refine_ls_matrix_type full
_refine_ls_number_parameters 1236
_refine_ls_number_reflns 19350
_refine_ls_number_restraints 0
_refine_ls_restrained_S_all 1.026
_refine_ls_R_factor_all 0.0488
_refine_ls_R_factor_gt 0.0404
_refine_ls_shift/su_max 0.001
_refine_ls_shift/su_mean 0.000
_refine_ls_structure_factor_coef Fsqd
_refine_ls_weighting_details 'calc w=1/[\s^2^(Fo^2^)+(0.0564P)^2^+3.8428P] where P=(Fo^2^+2Fc^2^)/3'
_refine_ls_weighting_scheme calc
_refine_ls_wR_factor_gt 0.1028
_refine_ls_wR_factor_ref 0.1096
_reflns_number_gt 16453
_reflns_number_total 19350
_reflns_threshold_expression >2sigma(I)
_cod_data_source_file ic501720h_si_002.cif
_cod_data_source_block neal1j
_cod_database_code 4341472
_chemical_oxdiff_formula 'Cu4 S P10 F12 N3 C96 H84'
_reflns_odcompleteness_completeness 99.98
_reflns_odcompleteness_iscentric 1
_reflns_odcompleteness_theta 66.97
_olex2_refinement_description
;
1. Fixed Uiso
 At 1.2 times of:
  All C(H) groups
 At 1.5 times of:
  All C(H,H,H) groups
2.a Aromatic/amide H refined with riding coordinates:
 C2(H2A), C3(H3A), C4(H4A), C5(H5), C6(H6), C8(H8), C9(H9), C10(H10), C11(H11),
  C12(H12), C14(H14), C15(H15), C16(H16), C17(H17), C18(H18), C20(H20),
 C21(H21), C22(H22), C23(H23), C24(H24), C26(H26), C27(H27), C28(H28), C29(H29),
  C30(H30), C32(H32), C33(H33), C34(H34), C35(H35), C36(H36), C38(H38),
 C39(H39), C40(H40), C41(H41), C42(H42), C44(H44), C45(H45), C46(H46), C47(H47),
  C48(H48), C50(H50), C51(H51), C52(H52), C53(H53), C54(H54), C56(H56),
 C57(H57), C58(H58), C59(H59), C60(H60), C62(H62), C63(H63), C64(H64), C65(H65),
  C66(H66), C68(H68), C69(H69), C70(H70), C71(H71), C72(H72), C74(H74),
 C75(H75), C76(H76), C77(H77), C78(H78), C80(H80), C81(H81), C82(H82), C83(H83),
  C84(H84), C86(H86), C87(H87), C88(H88), C89(H89), C90(H90), C92(H92),
 C93(H93), C94(H94), C95(H95), C96(H96)
2.b Idealised Me refined as rotating group:
 C98(H98A,H98B,H98C), C99(H99A,H99B,H99C), C101(H10A,H10B,H10C), C102(H10D,
 H10E,H10F)
;

loop_
_space_group_symop_id
_space_group_symop_operation_xyz
1 'x, y, z'
2 '-x, -y, -z'

loop_
_atom_site_label
_atom_site_type_symbol
_atom_site_fract_x
_atom_site_fract_y
_atom_site_fract_z
_atom_site_U_iso_or_equiv
_atom_site_adp_type
_atom_site_occupancy
_atom_site_symmetry_multiplicity
_atom_site_calc_flag
_atom_site_refinement_flags_posn
Cu1 Cu 0.68399(3) 0.41046(2) 0.256695(16) 0.01948(8) Uani 1 1 d .
Cu2 Cu 0.52330(3) 0.43111(2) 0.216215(15) 0.01846(8) Uani 1 1 d .
Cu3 Cu 0.38621(3) 0.26484(2) 0.175585(16) 0.01964(8) Uani 1 1 d .
Cu4 Cu 0.54767(3) 0.22814(2) 0.285044(16) 0.01970(8) Uani 1 1 d .
S1 S 0.54488(4) 0.30242(4) 0.20732(3) 0.01958(12) Uani 1 1 d .
P1 P 0.72570(4) 0.54889(4) 0.30621(3) 0.01965(12) Uani 1 1 d .
P2 P 0.51659(5) 0.51610(4) 0.30170(3) 0.01939(12) Uani 1 1 d .
P3 P 0.52270(5) 0.47416(4) 0.12212(3) 0.01923(12) Uani 1 1 d .
P4 P 0.34631(5) 0.30583(4) 0.08723(3) 0.02030(12) Uani 1 1 d .
P5 P 0.27013(5) 0.16796(4) 0.21883(3) 0.02102(13) Uani 1 1 d .
P6 P 0.41226(5) 0.10190(4) 0.27604(3) 0.02053(12) Uani 1 1 d .
P7 P 0.67837(4) 0.23159(4) 0.34288(3) 0.01891(12) Uani 1 1 d .
P8 P 0.80108(4) 0.35510(4) 0.26645(3) 0.01893(12) Uani 1 1 d .
N1 N 0.63444(16) 0.57341(15) 0.33280(10) 0.0222(4) Uani 1 1 d .
N2 N 0.43199(16) 0.39844(15) 0.06911(10) 0.0234(4) Uani 1 1 d .
N3 N 0.30127(17) 0.10665(16) 0.26620(11) 0.0250(5) Uani 1 1 d .
N4 N 0.78887(16) 0.29770(15) 0.32672(10) 0.0222(4) Uani 1 1 d .
C1 C 0.80583(19) 0.56803(17) 0.37850(11) 0.0224(5) Uani 1 1 d .
C2 C 0.7791(2) 0.50406(19) 0.41678(12) 0.0297(6) Uani 1 1 d .
H2A H 0.7213 0.4521 0.4042 0.036 Uiso 1 1 calc R
C3 C 0.8351(2) 0.5148(2) 0.47289(13) 0.0359(7) Uani 1 1 d .
H3A H 0.8157 0.4705 0.4987 0.043 Uiso 1 1 calc R
C4 C 0.9204(2) 0.5907(2) 0.49148(14) 0.0375(7) Uani 1 1 d .
H4A H 0.9590 0.5988 0.5301 0.045 Uiso 1 1 calc R
C5 C 0.9482(2) 0.6540(2) 0.45327(15) 0.0379(7) Uani 1 1 d .
H5 H 1.0067 0.7055 0.4655 0.045 Uiso 1 1 calc R
C6 C 0.8916(2) 0.6432(2) 0.39701(14) 0.0324(6) Uani 1 1 d .
H6 H 0.9114 0.6873 0.3711 0.039 Uiso 1 1 calc R
C7 C 0.79381(19) 0.63847(18) 0.26667(11) 0.0236(5) Uani 1 1 d .
C8 C 0.8534(2) 0.6237(2) 0.22430(14) 0.0342(6) Uani 1 1 d .
H8 H 0.8545 0.5666 0.2149 0.041 Uiso 1 1 calc R
C9 C 0.9108(3) 0.6920(3) 0.19616(15) 0.0451(8) Uani 1 1 d .
H9 H 0.9515 0.6817 0.1677 0.054 Uiso 1 1 calc R
C10 C 0.9093(3) 0.7757(2) 0.20907(15) 0.0433(8) Uani 1 1 d .
H10 H 0.9493 0.8226 0.1899 0.052 Uiso 1 1 calc R
C11 C 0.8494(3) 0.7902(2) 0.25007(15) 0.0410(7) Uani 1 1 d .
H11 H 0.8476 0.8471 0.2586 0.049 Uiso 1 1 calc R
C12 C 0.7919(2) 0.72219(19) 0.27889(13) 0.0315(6) Uani 1 1 d .
H12 H 0.7510 0.7328 0.3071 0.038 Uiso 1 1 calc R
C13 C 0.46789(19) 0.59865(17) 0.28829(11) 0.0224(5) Uani 1 1 d .
C14 C 0.3818(2) 0.5695(2) 0.24676(13) 0.0283(6) Uani 1 1 d .
H14 H 0.3516 0.5091 0.2276 0.034 Uiso 1 1 calc R
C15 C 0.3402(2) 0.6287(2) 0.23330(14) 0.0365(7) Uani 1 1 d .
H15 H 0.2821 0.6090 0.2047 0.044 Uiso 1 1 calc R
C16 C 0.3840(2) 0.7164(2) 0.26175(15) 0.0392(7) Uani 1 1 d .
H16 H 0.3556 0.7568 0.2527 0.047 Uiso 1 1 calc R
C17 C 0.4689(2) 0.7457(2) 0.30336(15) 0.0360(7) Uani 1 1 d .
H17 H 0.4984 0.8060 0.3228 0.043 Uiso 1 1 calc R
C18 C 0.5111(2) 0.68702(19) 0.31666(13) 0.0291(6) Uani 1 1 d .
H18 H 0.5694 0.7072 0.3451 0.035 Uiso 1 1 calc R
C19 C 0.45739(19) 0.47240(18) 0.36708(11) 0.0238(5) Uani 1 1 d .
C20 C 0.4549(2) 0.3911(2) 0.37952(13) 0.0314(6) Uani 1 1 d .
H20 H 0.4807 0.3583 0.3529 0.038 Uiso 1 1 calc R
C21 C 0.4145(2) 0.3579(2) 0.43086(15) 0.0409(7) Uani 1 1 d .
H21 H 0.4122 0.3021 0.4392 0.049 Uiso 1 1 calc R
C22 C 0.3775(2) 0.4060(2) 0.46990(14) 0.0409(7) Uani 1 1 d .
H22 H 0.3506 0.3835 0.5052 0.049 Uiso 1 1 calc R
C23 C 0.3797(2) 0.4863(2) 0.45774(14) 0.0403(7) Uani 1 1 d .
H23 H 0.3543 0.5190 0.4847 0.048 Uiso 1 1 calc R
C24 C 0.4188(2) 0.5197(2) 0.40620(13) 0.0333(6) Uani 1 1 d .
H24 H 0.4192 0.5747 0.3976 0.040 Uiso 1 1 calc R
C25 C 0.51375(19) 0.58033(17) 0.11965(11) 0.0224(5) Uani 1 1 d .
C26 C 0.4485(2) 0.59457(19) 0.07740(13) 0.0281(6) Uani 1 1 d .
H26 H 0.4062 0.5475 0.0461 0.034 Uiso 1 1 calc R
C27 C 0.4460(2) 0.6780(2) 0.08152(14) 0.0350(6) Uani 1 1 d .
H27 H 0.4008 0.6876 0.0534 0.042 Uiso 1 1 calc R
C28 C 0.5087(2) 0.7474(2) 0.12628(14) 0.0352(7) Uani 1 1 d .
H28 H 0.5067 0.8043 0.1285 0.042 Uiso 1 1 calc R
C29 C 0.5742(2) 0.73360(18) 0.16783(13) 0.0300(6) Uani 1 1 d .
H29 H 0.6178 0.7813 0.1982 0.036 Uiso 1 1 calc R
C30 C 0.5758(2) 0.65021(18) 0.16500(12) 0.0258(5) Uani 1 1 d .
H30 H 0.6196 0.6405 0.1942 0.031 Uiso 1 1 calc R
C31 C 0.63404(19) 0.48783(17) 0.08826(11) 0.0227(5) Uani 1 1 d .
C32 C 0.6569(2) 0.41359(19) 0.07631(13) 0.0295(6) Uani 1 1 d .
H32 H 0.6131 0.3577 0.0836 0.035 Uiso 1 1 calc R
C33 C 0.7434(2) 0.4212(2) 0.05378(14) 0.0353(7) Uani 1 1 d .
H33 H 0.7581 0.3703 0.0452 0.042 Uiso 1 1 calc R
C34 C 0.8083(2) 0.5025(2) 0.04385(13) 0.0340(6) Uani 1 1 d .
H34 H 0.8676 0.5075 0.0288 0.041 Uiso 1 1 calc R
C35 C 0.7868(2) 0.5765(2) 0.05573(13) 0.0321(6) Uani 1 1 d .
H35 H 0.8314 0.6324 0.0489 0.039 Uiso 1 1 calc R
C36 C 0.6998(2) 0.56918(19) 0.07771(12) 0.0281(6) Uani 1 1 d .
H36 H 0.6851 0.6202 0.0856 0.034 Uiso 1 1 calc R
C37 C 0.23261(19) 0.3216(2) 0.07916(11) 0.0267(5) Uani 1 1 d .
C38 C 0.1441(2) 0.2487(2) 0.06163(13) 0.0365(7) Uani 1 1 d .
H38 H 0.1430 0.1911 0.0505 0.044 Uiso 1 1 calc R
C39 C 0.0576(2) 0.2615(3) 0.06069(15) 0.0526(10) Uani 1 1 d .
H39 H -0.0027 0.2125 0.0471 0.063 Uiso 1 1 calc R
C40 C 0.0583(3) 0.3448(3) 0.07932(15) 0.0559(11) Uani 1 1 d .
H40 H -0.0014 0.3524 0.0791 0.067 Uiso 1 1 calc R
C41 C 0.1453(3) 0.4163(3) 0.09813(15) 0.0475(9) Uani 1 1 d .
H41 H 0.1456 0.4733 0.1111 0.057 Uiso 1 1 calc R
C42 C 0.2330(2) 0.4052(2) 0.09813(13) 0.0330(6) Uani 1 1 d .
H42 H 0.2931 0.4547 0.1111 0.040 Uiso 1 1 calc R
C43 C 0.33041(19) 0.21910(17) 0.02242(12) 0.0247(5) Uani 1 1 d .
C44 C 0.2768(2) 0.20881(19) -0.03498(12) 0.0292(6) Uani 1 1 d .
H44 H 0.2481 0.2496 -0.0422 0.035 Uiso 1 1 calc R
C45 C 0.2648(2) 0.1395(2) -0.08177(13) 0.0355(6) Uani 1 1 d .
H45 H 0.2289 0.1337 -0.1210 0.043 Uiso 1 1 calc R
C46 C 0.3049(3) 0.0788(2) -0.07142(14) 0.0419(8) Uani 1 1 d .
H46 H 0.2956 0.0307 -0.1032 0.050 Uiso 1 1 calc R
C47 C 0.3587(3) 0.0887(2) -0.01467(15) 0.0456(8) Uani 1 1 d .
H47 H 0.3868 0.0475 -0.0076 0.055 Uiso 1 1 calc R
C48 C 0.3718(2) 0.1584(2) 0.03207(14) 0.0359(7) Uani 1 1 d .
H48 H 0.4093 0.1649 0.0709 0.043 Uiso 1 1 calc R
C49 C 0.21641(18) 0.23100(17) 0.26587(12) 0.0224(5) Uani 1 1 d .
C50 C 0.1905(2) 0.29298(19) 0.23926(13) 0.0292(6) Uani 1 1 d .
H50 H 0.1976 0.2985 0.1970 0.035 Uiso 1 1 calc R
C51 C 0.1545(2) 0.3466(2) 0.27415(14) 0.0356(7) Uani 1 1 d .
H51 H 0.1350 0.3873 0.2555 0.043 Uiso 1 1 calc R
C52 C 0.1470(2) 0.3404(2) 0.33665(14) 0.0350(6) Uani 1 1 d .
H52 H 0.1237 0.3779 0.3609 0.042 Uiso 1 1 calc R
C53 C 0.1732(2) 0.2802(2) 0.36337(13) 0.0346(6) Uani 1 1 d .
H53 H 0.1677 0.2761 0.4060 0.042 Uiso 1 1 calc R
C54 C 0.2076(2) 0.2253(2) 0.32833(13) 0.0301(6) Uani 1 1 d .
H54 H 0.2253 0.1836 0.3470 0.036 Uiso 1 1 calc R
C55 C 0.1685(2) 0.08324(19) 0.16547(12) 0.0264(5) Uani 1 1 d .
C56 C 0.0737(2) 0.0775(2) 0.16250(17) 0.0419(8) Uani 1 1 d .
H56 H 0.0590 0.1193 0.1891 0.050 Uiso 1 1 calc R
C57 C -0.0001(2) 0.0114(2) 0.1211(2) 0.0534(10) Uani 1 1 d .
H57 H -0.0645 0.0094 0.1189 0.064 Uiso 1 1 calc R
C58 C 0.0182(2) -0.0510(2) 0.08338(17) 0.0471(8) Uani 1 1 d .
H58 H -0.0329 -0.0957 0.0549 0.057 Uiso 1 1 calc R
C59 C 0.1121(3) -0.0483(3) 0.08711(18) 0.0551(10) Uani 1 1 d .
H59 H 0.1252 -0.0929 0.0625 0.066 Uiso 1 1 calc R
C60 C 0.1870(2) 0.0198(3) 0.12707(16) 0.0465(9) Uani 1 1 d .
H60 H 0.2518 0.0230 0.1281 0.056 Uiso 1 1 calc R
C61 C 0.39900(19) 0.03948(17) 0.34011(12) 0.0232(5) Uani 1 1 d .
C62 C 0.3527(2) 0.05745(19) 0.38961(13) 0.0300(6) Uani 1 1 d .
H62 H 0.3232 0.0989 0.3879 0.036 Uiso 1 1 calc R
C63 C 0.3489(2) 0.0160(2) 0.44109(13) 0.0344(6) Uani 1 1 d .
H63 H 0.3161 0.0283 0.4741 0.041 Uiso 1 1 calc R
C64 C 0.3930(2) -0.04374(19) 0.44449(13) 0.0311(6) Uani 1 1 d .
H64 H 0.3902 -0.0727 0.4797 0.037 Uiso 1 1 calc R
C65 C 0.4412(2) -0.06092(19) 0.39619(13) 0.0320(6) Uani 1 1 d .
H65 H 0.4725 -0.1009 0.3988 0.038 Uiso 1 1 calc R
C66 C 0.4440(2) -0.02011(19) 0.34407(13) 0.0286(6) Uani 1 1 d .
H66 H 0.4766 -0.0327 0.3110 0.034 Uiso 1 1 calc R
C67 C 0.4168(2) 0.02680(18) 0.20874(12) 0.0256(5) Uani 1 1 d .
C68 C 0.3580(2) -0.0639(2) 0.19668(15) 0.0376(7) Uani 1 1 d .
H68 H 0.3154 -0.0898 0.2253 0.045 Uiso 1 1 calc R
C69 C 0.3617(3) -0.1166(2) 0.14285(15) 0.0418(7) Uani 1 1 d .
H69 H 0.3225 -0.1783 0.1353 0.050 Uiso 1 1 calc R
C70 C 0.4223(3) -0.0790(2) 0.10076(14) 0.0405(7) Uani 1 1 d .
H70 H 0.4233 -0.1146 0.0635 0.049 Uiso 1 1 calc R
C71 C 0.4814(2) 0.0100(2) 0.11246(13) 0.0333(6) Uani 1 1 d .
H71 H 0.5241 0.0354 0.0837 0.040 Uiso 1 1 calc R
C72 C 0.4788(2) 0.06255(18) 0.16631(13) 0.0275(5) Uani 1 1 d .
H72 H 0.5200 0.1238 0.1741 0.033 Uiso 1 1 calc R
C73 C 0.68174(19) 0.25476(16) 0.42665(11) 0.0224(5) Uani 1 1 d .
C74 C 0.5956(2) 0.24894(19) 0.44895(13) 0.0285(6) Uani 1 1 d .
H74 H 0.5390 0.2368 0.4204 0.034 Uiso 1 1 calc R
C75 C 0.5910(2) 0.2608(2) 0.51270(13) 0.0337(6) Uani 1 1 d .
H75 H 0.5318 0.2565 0.5276 0.040 Uiso 1 1 calc R
C76 C 0.6739(2) 0.27882(19) 0.55408(13) 0.0320(6) Uani 1 1 d .
H76 H 0.6715 0.2875 0.5976 0.038 Uiso 1 1 calc R
C77 C 0.7603(2) 0.28435(19) 0.53231(13) 0.0309(6) Uani 1 1 d .
H77 H 0.8165 0.2960 0.5610 0.037 Uiso 1 1 calc R
C78 C 0.7650(2) 0.27287(18) 0.46874(12) 0.0271(5) Uani 1 1 d .
H78 H 0.8244 0.2773 0.4540 0.033 Uiso 1 1 calc R
C79 C 0.68152(18) 0.12165(17) 0.32967(12) 0.0225(5) Uani 1 1 d .
C80 C 0.6860(2) 0.07436(18) 0.37715(12) 0.0270(5) Uani 1 1 d .
H80 H 0.6891 0.0996 0.4190 0.032 Uiso 1 1 calc R
C81 C 0.6860(2) -0.01019(19) 0.36369(13) 0.0313(6) Uani 1 1 d .
H81 H 0.6903 -0.0418 0.3965 0.038 Uiso 1 1 calc R
C82 C 0.6798(2) -0.04802(19) 0.30290(13) 0.0304(6) Uani 1 1 d .
H82 H 0.6796 -0.1057 0.2939 0.037 Uiso 1 1 calc R
C83 C 0.6739(2) -0.00174(19) 0.25487(13) 0.0312(6) Uani 1 1 d .
H83 H 0.6689 -0.0280 0.2130 0.037 Uiso 1 1 calc R
C84 C 0.6754(2) 0.08326(18) 0.26821(12) 0.0269(5) Uani 1 1 d .
H84 H 0.6722 0.1152 0.2354 0.032 Uiso 1 1 calc R
C85 C 0.92655(18) 0.43496(17) 0.28534(12) 0.0220(5) Uani 1 1 d .
C86 C 0.9749(2) 0.47452(19) 0.23786(13) 0.0277(5) Uani 1 1 d .
H86 H 0.9440 0.4559 0.1960 0.033 Uiso 1 1 calc R
C87 C 1.0680(2) 0.5410(2) 0.25162(14) 0.0321(6) Uani 1 1 d .
H87 H 1.1002 0.5685 0.2193 0.039 Uiso 1 1 calc R
C88 C 1.1140(2) 0.5670(2) 0.31251(14) 0.0327(6) Uani 1 1 d .
H88 H 1.1782 0.6116 0.3219 0.039 Uiso 1 1 calc R
C89 C 1.0659(2) 0.52775(19) 0.35983(13) 0.0310(6) Uani 1 1 d .
H89 H 1.0975 0.5454 0.4015 0.037 Uiso 1 1 calc R
C90 C 0.9725(2) 0.46329(18) 0.34649(12) 0.0266(5) Uani 1 1 d .
H90 H 0.9393 0.4381 0.3792 0.032 Uiso 1 1 calc R
C91 C 0.80747(19) 0.28110(16) 0.19953(11) 0.0219(5) Uani 1 1 d .
C92 C 0.7407(2) 0.25777(19) 0.14619(12) 0.0277(5) Uani 1 1 d .
H92 H 0.6926 0.2820 0.1439 0.033 Uiso 1 1 calc R
C93 C 0.7437(2) 0.1990(2) 0.09590(13) 0.0348(6) Uani 1 1 d .
H93 H 0.6984 0.1842 0.0592 0.042 Uiso 1 1 calc R
C94 C 0.8120(2) 0.1622(2) 0.09909(14) 0.0339(6) Uani 1 1 d .
H94 H 0.8134 0.1216 0.0649 0.041 Uiso 1 1 calc R
C95 C 0.8786(2) 0.1847(2) 0.15230(15) 0.0384(7) Uani 1 1 d .
H95 H 0.9255 0.1591 0.1546 0.046 Uiso 1 1 calc R
C96 C 0.8774(2) 0.2442(2) 0.20235(13) 0.0320(6) Uani 1 1 d .
H96 H 0.9240 0.2599 0.2385 0.038 Uiso 1 1 calc R
O1 O 0.1358(3) -0.0368(3) 0.29720(17) 0.1077(16) Uani 1 1 d .
C97 C 0.1164(3) -0.0948(3) 0.32738(19) 0.0637(12) Uani 1 1 d .
C98 C 0.1412(4) -0.1733(4) 0.3104(3) 0.0917(18) Uani 1 1 d .
H98A H 0.2064 -0.1614 0.3313 0.138 Uiso 1 1 calc GR
H98B H 0.1403 -0.1845 0.2653 0.138 Uiso 1 1 calc GR
H98C H 0.0933 -0.2253 0.3235 0.138 Uiso 1 1 calc GR
C99 C 0.0675(4) -0.0910(4) 0.3838(2) 0.0849(16) Uani 1 1 d .
H99A H -0.0010 -0.1322 0.3746 0.127 Uiso 1 1 calc GR
H99B H 0.0715 -0.0307 0.3960 0.127 Uiso 1 1 calc GR
H99C H 0.1000 -0.1076 0.4178 0.127 Uiso 1 1 calc GR
O2 O 0.92318(16) 0.22393(17) 0.37852(11) 0.0441(5) Uani 1 1 d .
C100 C 0.9373(2) 0.1555(2) 0.37403(16) 0.0412(7) Uani 1 1 d .
C101 C 0.9432(3) 0.1086(3) 0.31295(19) 0.0572(10) Uani 1 1 d .
H10A H 0.8809 0.0586 0.2980 0.086 Uiso 1 1 calc GR
H10B H 0.9952 0.0868 0.3178 0.086 Uiso 1 1 calc GR
H10C H 0.9574 0.1497 0.2828 0.086 Uiso 1 1 calc GR
C102 C 0.9486(3) 0.1147(3) 0.4293(2) 0.0628(11) Uani 1 1 d .
H10D H 1.0162 0.1205 0.4377 0.094 Uiso 1 1 calc GR
H10E H 0.9049 0.0518 0.4213 0.094 Uiso 1 1 calc GR
H10F H 0.9321 0.1447 0.4654 0.094 Uiso 1 1 calc GR
P10 P 0.76858(5) 0.83050(5) 0.45880(3) 0.02618(14) Uani 1 1 d .
F7 F 0.72687(16) 0.72568(11) 0.43303(8) 0.0434(4) Uani 1 1 d .
F8 F 0.65995(15) 0.82596(15) 0.45627(11) 0.0571(6) Uani 1 1 d .
F9 F 0.7672(2) 0.81225(13) 0.52798(8) 0.0606(6) Uani 1 1 d .
F10 F 0.87555(15) 0.83472(15) 0.45913(12) 0.0604(6) Uani 1 1 d .
F11 F 0.76748(18) 0.84834(13) 0.38877(8) 0.0515(6) Uani 1 1 d .
F12 F 0.80911(14) 0.93433(11) 0.48332(8) 0.0379(4) Uani 1 1 d .
P9 P 0.88407(6) 0.32463(6) -0.08216(3) 0.03842(18) Uani 1 1 d .
F1 F 0.82050(17) 0.24349(17) -0.04920(10) 0.0627(6) Uani 1 1 d .
F2 F 0.97443(15) 0.29762(14) -0.07091(9) 0.0467(5) Uani 1 1 d .
F3 F 0.91798(15) 0.38887(15) -0.01680(9) 0.0497(5) Uani 1 1 d .
F4 F 0.85042(17) 0.26030(17) -0.14832(9) 0.0600(6) Uani 1 1 d .
F5 F 0.79154(18) 0.3482(2) -0.09431(11) 0.0732(8) Uani 1 1 d .
F6 F 0.94899(17) 0.40476(15) -0.11501(10) 0.0564(5) Uani 1 1 d .
H1 H 0.649(2) 0.612(2) 0.3623(13) 0.015(7) Uiso 1 1 d .
H4 H 0.835(2) 0.284(2) 0.3369(13) 0.022(7) Uiso 1 1 d .
H3 H 0.259(2) 0.066(2) 0.2718(14) 0.020(8) Uiso 1 1 d .
H2 H 0.429(2) 0.406(2) 0.0324(15) 0.025(8) Uiso 1 1 d .

loop_
_atom_site_aniso_label
_atom_site_aniso_U_11
_atom_site_aniso_U_22
_atom_site_aniso_U_33
_atom_site_aniso_U_23
_atom_site_aniso_U_13
_atom_site_aniso_U_12
Cu1 0.01711(17) 0.02046(18) 0.02191(17) 0.00100(13) 0.00103(13) 0.00961(15)
Cu2 0.01928(18) 0.01878(17) 0.01900(17) 0.00226(13) 0.00171(13) 0.00977(15)
Cu3 0.01712(18) 0.02155(18) 0.02189(17) 0.00434(14) 0.00167(13) 0.00939(15)
Cu4 0.01843(18) 0.02045(18) 0.02248(18) 0.00338(14) 0.00119(13) 0.01049(15)
S1 0.0167(3) 0.0187(3) 0.0241(3) 0.0038(2) -0.0006(2) 0.0085(2)
P1 0.0179(3) 0.0205(3) 0.0213(3) 0.0007(2) 0.0019(2) 0.0094(2)
P2 0.0193(3) 0.0218(3) 0.0192(3) 0.0020(2) 0.0032(2) 0.0107(2)
P3 0.0202(3) 0.0194(3) 0.0194(3) 0.0035(2) 0.0026(2) 0.0091(2)
P4 0.0186(3) 0.0220(3) 0.0206(3) 0.0035(2) 0.0008(2) 0.0087(2)
P5 0.0165(3) 0.0237(3) 0.0247(3) 0.0061(2) 0.0026(2) 0.0094(3)
P6 0.0180(3) 0.0204(3) 0.0247(3) 0.0051(2) 0.0021(2) 0.0089(2)
P7 0.0177(3) 0.0204(3) 0.0204(3) 0.0040(2) 0.0017(2) 0.0095(2)
P8 0.0172(3) 0.0209(3) 0.0206(3) 0.0029(2) 0.0015(2) 0.0100(2)
N1 0.0217(11) 0.0246(11) 0.0211(10) -0.0032(9) 0.0017(8) 0.0123(9)
N2 0.0246(11) 0.0255(11) 0.0198(10) 0.0050(8) 0.0009(8) 0.0096(9)
N3 0.0183(11) 0.0253(12) 0.0326(12) 0.0099(9) 0.0028(9) 0.0084(10)
N4 0.0177(10) 0.0271(11) 0.0253(11) 0.0074(9) 0.0018(8) 0.0121(9)
C1 0.0207(12) 0.0250(12) 0.0234(12) -0.0023(9) 0.0007(9) 0.0132(11)
C2 0.0285(14) 0.0321(14) 0.0265(13) 0.0030(11) 0.0018(11) 0.0109(12)
C3 0.0372(16) 0.0480(18) 0.0273(14) 0.0094(13) 0.0027(12) 0.0213(15)
C4 0.0332(16) 0.0520(19) 0.0301(14) -0.0008(13) -0.0050(12) 0.0239(15)
C5 0.0260(15) 0.0369(16) 0.0418(16) -0.0030(13) -0.0102(12) 0.0083(13)
C6 0.0280(14) 0.0298(14) 0.0363(15) 0.0036(12) -0.0029(12) 0.0099(12)
C7 0.0216(12) 0.0277(13) 0.0202(11) 0.0017(10) 0.0013(9) 0.0093(11)
C8 0.0333(16) 0.0384(16) 0.0357(15) 0.0049(12) 0.0131(12) 0.0182(14)
C9 0.0401(18) 0.057(2) 0.0390(17) 0.0116(15) 0.0194(14) 0.0161(17)
C10 0.0397(18) 0.0442(18) 0.0383(16) 0.0164(14) 0.0083(14) 0.0046(15)
C11 0.0437(19) 0.0310(16) 0.0459(18) 0.0096(13) 0.0076(14) 0.0110(14)
C12 0.0351(16) 0.0274(14) 0.0328(14) 0.0052(11) 0.0079(12) 0.0125(12)
C13 0.0222(12) 0.0247(13) 0.0247(12) 0.0036(10) 0.0078(10) 0.0133(11)
C14 0.0237(13) 0.0338(15) 0.0320(14) 0.0075(11) 0.0059(11) 0.0153(12)
C15 0.0322(16) 0.0502(19) 0.0402(16) 0.0153(14) 0.0081(12) 0.0276(15)
C16 0.0432(18) 0.0440(18) 0.0512(18) 0.0219(15) 0.0235(15) 0.0325(16)
C17 0.0439(18) 0.0288(15) 0.0454(17) 0.0085(12) 0.0207(14) 0.0218(14)
C18 0.0314(15) 0.0303(14) 0.0294(13) 0.0017(11) 0.0078(11) 0.0166(12)
C19 0.0205(12) 0.0286(13) 0.0216(12) 0.0019(10) 0.0025(9) 0.0097(11)
C20 0.0296(14) 0.0336(15) 0.0329(14) 0.0101(12) 0.0073(11) 0.0125(12)
C21 0.0398(18) 0.0445(18) 0.0402(17) 0.0188(14) 0.0084(14) 0.0146(15)
C22 0.0355(17) 0.053(2) 0.0278(14) 0.0130(13) 0.0090(12) 0.0076(15)
C23 0.0403(18) 0.0486(19) 0.0331(15) 0.0043(13) 0.0171(13) 0.0170(15)
C24 0.0343(16) 0.0366(16) 0.0307(14) 0.0047(12) 0.0118(12) 0.0146(13)
C25 0.0253(13) 0.0238(12) 0.0223(12) 0.0074(10) 0.0068(10) 0.0124(11)
C26 0.0304(14) 0.0288(14) 0.0283(13) 0.0076(11) 0.0031(11) 0.0144(12)
C27 0.0385(17) 0.0367(16) 0.0391(16) 0.0152(13) 0.0063(13) 0.0220(14)
C28 0.0448(18) 0.0277(14) 0.0440(16) 0.0115(12) 0.0146(14) 0.0228(14)
C29 0.0336(15) 0.0242(13) 0.0310(14) 0.0013(11) 0.0082(11) 0.0103(12)
C30 0.0294(14) 0.0264(13) 0.0246(12) 0.0061(10) 0.0059(10) 0.0133(11)
C31 0.0231(12) 0.0266(13) 0.0189(11) 0.0044(9) 0.0016(9) 0.0104(11)
C32 0.0312(15) 0.0308(14) 0.0340(14) 0.0112(11) 0.0124(11) 0.0172(12)
C33 0.0371(17) 0.0419(17) 0.0397(16) 0.0145(13) 0.0148(13) 0.0256(15)
C34 0.0297(15) 0.0478(18) 0.0325(14) 0.0124(13) 0.0119(12) 0.0209(14)
C35 0.0279(14) 0.0345(15) 0.0340(14) 0.0091(12) 0.0106(11) 0.0101(12)
C36 0.0289(14) 0.0297(14) 0.0287(13) 0.0058(11) 0.0066(11) 0.0139(12)
C37 0.0221(13) 0.0412(15) 0.0200(12) 0.0064(11) -0.0002(9) 0.0161(12)
C38 0.0267(15) 0.055(2) 0.0259(14) 0.0051(13) 0.0026(11) 0.0153(14)
C39 0.0259(16) 0.100(3) 0.0322(16) 0.0065(18) 0.0027(12) 0.0260(19)
C40 0.041(2) 0.116(4) 0.0337(17) 0.0183(19) 0.0087(14) 0.054(2)
C41 0.058(2) 0.081(3) 0.0343(16) 0.0236(17) 0.0171(15) 0.054(2)
C42 0.0357(16) 0.0445(17) 0.0296(14) 0.0112(12) 0.0091(12) 0.0253(14)
C43 0.0235(13) 0.0237(13) 0.0240(12) 0.0033(10) 0.0031(10) 0.0062(11)
C44 0.0269(14) 0.0296(14) 0.0263(13) 0.0053(11) 0.0031(11) 0.0059(12)
C45 0.0363(16) 0.0323(15) 0.0265(14) 0.0014(11) 0.0048(12) 0.0019(13)
C46 0.059(2) 0.0301(16) 0.0310(15) -0.0013(12) 0.0137(14) 0.0124(15)
C47 0.073(3) 0.0373(17) 0.0385(17) 0.0062(14) 0.0152(16) 0.0339(18)
C48 0.0464(18) 0.0382(16) 0.0280(14) 0.0025(12) 0.0020(12) 0.0233(15)
C49 0.0146(11) 0.0264(13) 0.0261(12) 0.0033(10) 0.0010(9) 0.0088(10)
C50 0.0311(15) 0.0341(15) 0.0286(13) 0.0092(11) 0.0068(11) 0.0180(13)
C51 0.0409(17) 0.0344(16) 0.0404(16) 0.0073(13) 0.0053(13) 0.0245(14)
C52 0.0304(15) 0.0387(16) 0.0400(16) -0.0002(13) 0.0068(12) 0.0196(13)
C53 0.0312(15) 0.0513(18) 0.0256(13) 0.0049(12) 0.0066(11) 0.0208(14)
C54 0.0279(14) 0.0405(16) 0.0296(14) 0.0106(12) 0.0063(11) 0.0201(13)
C55 0.0222(13) 0.0311(14) 0.0273(13) 0.0070(11) 0.0018(10) 0.0119(11)
C56 0.0206(14) 0.0354(16) 0.065(2) -0.0083(15) -0.0020(14) 0.0124(13)
C57 0.0208(15) 0.044(2) 0.084(3) -0.0126(18) -0.0083(16) 0.0101(15)
C58 0.0312(17) 0.0452(19) 0.0494(19) -0.0130(15) -0.0119(14) 0.0076(15)
C59 0.044(2) 0.061(2) 0.052(2) -0.0263(18) -0.0106(16) 0.0257(19)
C60 0.0292(16) 0.060(2) 0.0468(18) -0.0159(16) -0.0046(14) 0.0222(16)
C61 0.0200(12) 0.0229(12) 0.0268(12) 0.0050(10) 0.0004(10) 0.0090(10)
C62 0.0345(15) 0.0311(14) 0.0331(14) 0.0055(11) 0.0066(12) 0.0220(13)
C63 0.0463(18) 0.0362(16) 0.0309(14) 0.0068(12) 0.0130(13) 0.0257(15)
C64 0.0403(16) 0.0308(14) 0.0289(13) 0.0104(11) 0.0098(12) 0.0188(13)
C65 0.0400(16) 0.0309(14) 0.0360(15) 0.0118(12) 0.0109(12) 0.0229(13)
C66 0.0327(15) 0.0309(14) 0.0298(13) 0.0081(11) 0.0095(11) 0.0190(12)
C67 0.0269(13) 0.0261(13) 0.0251(12) 0.0019(10) -0.0016(10) 0.0134(11)
C68 0.0337(16) 0.0321(16) 0.0426(17) 0.0023(13) 0.0030(13) 0.0098(13)
C69 0.0403(18) 0.0288(15) 0.0455(18) -0.0062(13) -0.0035(14) 0.0072(14)
C70 0.056(2) 0.0357(16) 0.0318(15) -0.0038(12) -0.0020(14) 0.0241(16)
C71 0.0442(17) 0.0311(15) 0.0313(14) 0.0034(11) 0.0066(12) 0.0224(14)
C72 0.0278(14) 0.0254(13) 0.0325(14) 0.0041(11) 0.0037(11) 0.0142(11)
C73 0.0243(13) 0.0192(12) 0.0246(12) 0.0028(9) 0.0036(10) 0.0097(10)
C74 0.0280(14) 0.0325(14) 0.0278(13) 0.0029(11) 0.0031(11) 0.0157(12)
C75 0.0358(16) 0.0402(16) 0.0301(14) 0.0035(12) 0.0110(12) 0.0197(14)
C76 0.0428(17) 0.0293(14) 0.0223(13) 0.0012(10) 0.0067(11) 0.0131(13)
C77 0.0342(15) 0.0294(14) 0.0250(13) 0.0026(11) -0.0008(11) 0.0097(12)
C78 0.0247(13) 0.0280(13) 0.0264(13) 0.0030(10) 0.0007(10) 0.0088(11)
C79 0.0180(12) 0.0249(13) 0.0262(12) 0.0032(10) 0.0010(9) 0.0109(10)
C80 0.0340(15) 0.0266(13) 0.0239(12) 0.0047(10) 0.0029(10) 0.0158(12)
C81 0.0379(16) 0.0265(14) 0.0339(14) 0.0080(11) 0.0022(12) 0.0173(13)
C82 0.0313(15) 0.0253(13) 0.0375(15) 0.0007(11) 0.0018(12) 0.0161(12)
C83 0.0379(16) 0.0292(14) 0.0287(13) -0.0009(11) 0.0045(11) 0.0173(13)
C84 0.0299(14) 0.0283(14) 0.0251(13) 0.0061(10) 0.0042(10) 0.0138(12)
C85 0.0190(12) 0.0237(12) 0.0266(12) 0.0034(10) 0.0034(9) 0.0120(10)
C86 0.0239(13) 0.0318(14) 0.0284(13) 0.0058(11) 0.0022(10) 0.0121(12)
C87 0.0232(14) 0.0348(15) 0.0372(15) 0.0094(12) 0.0071(11) 0.0086(12)
C88 0.0202(13) 0.0315(15) 0.0405(16) 0.0036(12) 0.0011(11) 0.0049(12)
C89 0.0256(14) 0.0301(14) 0.0317(14) 0.0003(11) -0.0060(11) 0.0082(12)
C90 0.0262(13) 0.0270(13) 0.0279(13) 0.0045(10) 0.0030(10) 0.0122(11)
C91 0.0217(12) 0.0208(12) 0.0255(12) 0.0039(9) 0.0056(10) 0.0105(10)
C92 0.0250(13) 0.0323(14) 0.0279(13) 0.0011(11) 0.0015(10) 0.0150(12)
C93 0.0336(16) 0.0402(16) 0.0288(14) -0.0028(12) 0.0007(12) 0.0156(14)
C94 0.0345(16) 0.0299(15) 0.0357(15) -0.0037(12) 0.0112(12) 0.0123(13)
C95 0.0419(18) 0.0412(17) 0.0439(17) 0.0017(14) 0.0097(14) 0.0302(15)
C96 0.0318(15) 0.0383(16) 0.0320(14) 0.0015(12) 0.0007(11) 0.0226(13)
O1 0.061(2) 0.110(3) 0.096(2) 0.070(2) -0.0214(18) -0.038(2)
C97 0.038(2) 0.070(3) 0.052(2) 0.021(2) -0.0074(16) -0.0132(19)
C98 0.058(3) 0.120(5) 0.079(3) -0.003(3) 0.005(3) 0.022(3)
C99 0.089(4) 0.081(4) 0.066(3) -0.002(3) 0.013(3) 0.016(3)
O2 0.0276(11) 0.0557(15) 0.0598(14) 0.0238(12) 0.0080(10) 0.0238(11)
C100 0.0206(14) 0.0498(19) 0.057(2) 0.0227(16) 0.0032(13) 0.0139(14)
C101 0.047(2) 0.063(3) 0.064(2) 0.015(2) 0.0071(18) 0.022(2)
C102 0.071(3) 0.058(2) 0.063(2) 0.026(2) -0.002(2) 0.027(2)
P10 0.0326(4) 0.0249(3) 0.0233(3) 0.0018(2) 0.0015(3) 0.0149(3)
F7 0.0656(13) 0.0259(9) 0.0348(9) -0.0009(7) 0.0005(8) 0.0166(9)
F8 0.0335(11) 0.0568(13) 0.0724(14) -0.0191(11) 0.0040(10) 0.0179(10)
F9 0.112(2) 0.0389(11) 0.0238(9) 0.0050(8) 0.0023(10) 0.0231(12)
F10 0.0383(11) 0.0566(13) 0.0877(16) -0.0110(12) -0.0036(11) 0.0292(11)
F11 0.0983(18) 0.0490(11) 0.0270(9) 0.0087(8) 0.0119(10) 0.0493(12)
F12 0.0459(11) 0.0259(8) 0.0408(9) 0.0009(7) 0.0102(8) 0.0138(8)
P9 0.0287(4) 0.0558(5) 0.0286(4) 0.0027(3) 0.0035(3) 0.0155(4)
F1 0.0478(13) 0.0794(16) 0.0444(11) 0.0135(11) 0.0144(10) 0.0046(12)
F2 0.0466(11) 0.0588(12) 0.0437(10) 0.0090(9) 0.0129(9) 0.0293(10)
F3 0.0477(12) 0.0678(14) 0.0382(10) -0.0100(9) -0.0054(8) 0.0355(11)
F4 0.0515(13) 0.0785(16) 0.0326(10) -0.0056(10) 0.0056(9) 0.0109(12)
F5 0.0499(14) 0.131(2) 0.0538(13) 0.0038(14) -0.0043(10) 0.0576(16)
F6 0.0547(13) 0.0604(14) 0.0537(12) 0.0233(10) 0.0057(10) 0.0183(11)

loop_
_atom_type_symbol
_atom_type_description
_atom_type_scat_dispersion_real
_atom_type_scat_dispersion_imag
_atom_type_scat_source
C C 0.0181 0.0091 'International Tables Vol C Tables 4.2.6.8 and 6.1.1.4'
H H 0.0000 0.0000 'International Tables Vol C Tables 4.2.6.8 and 6.1.1.4'
Cu Cu -1.9646 0.5888 'International Tables Vol C Tables 4.2.6.8 and 6.1.1.4'
F F 0.0727 0.0534 'International Tables Vol C Tables 4.2.6.8 and 6.1.1.4'
N N 0.0311 0.0180 'International Tables Vol C Tables 4.2.6.8 and 6.1.1.4'
O O 0.0492 0.0322 'International Tables Vol C Tables 4.2.6.8 and 6.1.1.4'
P P 0.2955 0.4335 'International Tables Vol C Tables 4.2.6.8 and 6.1.1.4'
S S 0.3331 0.5567 'International Tables Vol C Tables 4.2.6.8 and 6.1.1.4'

loop_
_exptl_crystal_face_index_h
_exptl_crystal_face_index_k
_exptl_crystal_face_index_l
_exptl_crystal_face_perp_dist
_exptl_oxdiff_crystal_face_indexfrac_h
_exptl_oxdiff_crystal_face_indexfrac_k
_exptl_oxdiff_crystal_face_indexfrac_l
_exptl_oxdiff_crystal_face_x
_exptl_oxdiff_crystal_face_y
_exptl_oxdiff_crystal_face_z
0 0 -14 0.0076 -0.0017 0.0238 -14.0013 0.0103 -0.1672 0.9884
0 0 14 0.0166 0.0017 -0.0238 14.0013 -0.0103 0.1672 -0.9884
-1 10 -2 0.0283 -1.0061 10.0038 -1.9973 -0.8625 0.4373 0.0763
1 -10 2 0.0493 1.0061 -10.0038 1.9973 0.8625 -0.4373 -0.0763
-9 0 0 0.0934 -8.9949 0.0097 -0.0026 0.6901 0.6937 0.2493
9 0 1 0.0643 8.9950 -0.0114 1.0027 -0.6908 -0.6817 -0.3199

loop_
_geom_angle_atom_site_label_1
_geom_angle_atom_site_label_2
_geom_angle_atom_site_label_3
_geom_angle
S1 Cu1 Cu2 54.169(17)
S1 Cu1 P8 109.05(3)
P1 Cu1 Cu2 82.33(2)
P1 Cu1 S1 135.02(3)
P1 Cu1 P8 115.43(3)
P8 Cu1 Cu2 161.67(2)
Cu1 Cu2 Cu3 105.736(16)
S1 Cu2 Cu1 53.585(18)
S1 Cu2 Cu3 52.536(18)
P2 Cu2 Cu1 97.71(2)
P2 Cu2 Cu3 122.49(2)
P2 Cu2 S1 129.08(3)
P2 Cu2 P3 121.54(3)
P3 Cu2 Cu1 114.74(2)
P3 Cu2 Cu3 94.75(2)
P3 Cu2 S1 109.15(2)
S1 Cu3 Cu2 53.211(18)
P4 Cu3 Cu2 90.52(2)
P4 Cu3 S1 117.69(3)
P5 Cu3 Cu2 134.24(2)
P5 Cu3 S1 121.65(3)
P5 Cu3 P4 119.59(3)
S1 Cu4 P6 112.26(3)
S1 Cu4 P7 127.22(3)
P7 Cu4 P6 115.68(3)
Cu1 S1 Cu2 72.25(2)
Cu3 S1 Cu1 145.55(3)
Cu3 S1 Cu2 74.25(2)
Cu4 S1 Cu1 87.91(2)
Cu4 S1 Cu2 124.59(3)
Cu4 S1 Cu3 104.80(3)
N1 P1 Cu1 116.29(8)
N1 P1 C1 101.16(11)
N1 P1 C7 106.73(12)
C1 P1 Cu1 110.08(8)
C7 P1 Cu1 117.20(8)
C7 P1 C1 103.48(12)
N1 P2 Cu2 104.29(8)
N1 P2 C13 105.98(12)
N1 P2 C19 103.68(11)
C13 P2 Cu2 115.34(8)
C13 P2 C19 102.19(12)
C19 P2 Cu2 123.70(9)
N2 P3 Cu2 112.08(8)
N2 P3 C25 106.82(12)
N2 P3 C31 104.71(11)
C25 P3 Cu2 116.40(8)
C25 P3 C31 102.79(12)
C31 P3 Cu2 112.98(8)
N2 P4 Cu3 115.35(8)
N2 P4 C37 105.76(12)
N2 P4 C43 104.46(11)
C37 P4 Cu3 116.98(9)
C37 P4 C43 104.14(12)
C43 P4 Cu3 108.90(9)
N3 P5 Cu3 119.02(9)
N3 P5 C49 105.90(12)
N3 P5 C55 101.87(12)
C49 P5 Cu3 106.90(9)
C49 P5 C55 105.55(12)
C55 P5 Cu3 116.46(9)
N3 P6 Cu4 119.28(9)
N3 P6 C61 100.50(12)
N3 P6 C67 106.79(12)
C61 P6 Cu4 117.16(9)
C61 P6 C67 105.01(12)
C67 P6 Cu4 106.91(9)
N4 P7 Cu4 117.32(8)
N4 P7 C73 106.45(12)
N4 P7 C79 102.73(11)
C73 P7 Cu4 116.28(9)
C73 P7 C79 103.69(11)
C79 P7 Cu4 108.69(8)
N4 P8 Cu1 111.14(8)
N4 P8 C85 101.88(11)
N4 P8 C91 105.69(11)
C85 P8 Cu1 116.88(8)
C85 P8 C91 102.27(11)
C91 P8 Cu1 117.28(8)
P1 N1 H1 117(2)
P2 N1 P1 122.09(13)
P2 N1 H1 121(2)
P3 N2 P4 123.10(13)
P3 N2 H2 119(2)
P4 N2 H2 118(2)
P5 N3 P6 124.67(15)
P5 N3 H3 115(2)
P6 N3 H3 116(2)
P7 N4 P8 122.04(13)
P7 N4 H4 116(2)
P8 N4 H4 116(2)
C2 C1 P1 117.8(2)
C2 C1 C6 118.8(2)
C6 C1 P1 123.4(2)
C1 C2 H2A 119.5
C3 C2 C1 121.1(3)
C3 C2 H2A 119.5
C2 C3 H3A 120.1
C2 C3 C4 119.8(3)
C4 C3 H3A 120.1
C3 C4 H4A 120.3
C5 C4 C3 119.4(3)
C5 C4 H4A 120.3
C4 C5 H5 119.7
C4 C5 C6 120.6(3)
C6 C5 H5 119.7
C1 C6 H6 119.9
C5 C6 C1 120.2(3)
C5 C6 H6 119.9
C8 C7 P1 118.7(2)
C12 C7 P1 122.2(2)
C12 C7 C8 119.0(3)
C7 C8 H8 119.9
C9 C8 C7 120.2(3)
C9 C8 H8 119.9
C8 C9 H9 119.7
C8 C9 C10 120.5(3)
C10 C9 H9 119.7
C9 C10 H10 120.2
C11 C10 C9 119.5(3)
C11 C10 H10 120.2
C10 C11 H11 119.8
C10 C11 C12 120.5(3)
C12 C11 H11 119.8
C7 C12 H12 119.9
C11 C12 C7 120.3(3)
C11 C12 H12 119.9
C14 C13 P2 116.5(2)
C18 C13 P2 124.0(2)
C18 C13 C14 119.5(2)
C13 C14 H14 119.9
C15 C14 C13 120.2(3)
C15 C14 H14 119.9
C14 C15 H15 120.2
C16 C15 C14 119.7(3)
C16 C15 H15 120.2
C15 C16 H16 119.8
C15 C16 C17 120.5(3)
C17 C16 H16 119.8
C16 C17 H17 120.0
C16 C17 C18 120.1(3)
C18 C17 H17 120.0
C13 C18 H18 120.0
C17 C18 C13 120.0(3)
C17 C18 H18 120.0
C20 C19 P2 118.5(2)
C20 C19 C24 119.5(3)
C24 C19 P2 121.9(2)
C19 C20 H20 120.0
C21 C20 C19 120.0(3)
C21 C20 H20 120.0
C20 C21 H21 120.0
C22 C21 C20 120.0(3)
C22 C21 H21 120.0
C21 C22 H22 119.9
C23 C22 C21 120.3(3)
C23 C22 H22 119.9
C22 C23 H23 119.9
C22 C23 C24 120.3(3)
C24 C23 H23 119.9
C19 C24 H24 120.0
C23 C24 C19 119.9(3)
C23 C24 H24 120.0
C26 C25 P3 124.7(2)
C30 C25 P3 115.74(19)
C30 C25 C26 119.5(2)
C25 C26 H26 120.3
C27 C26 C25 119.5(3)
C27 C26 H26 120.3
C26 C27 H27 119.7
C28 C27 C26 120.7(3)
C28 C27 H27 119.7
C27 C28 H28 120.0
C27 C28 C29 119.9(3)
C29 C28 H28 120.0
C28 C29 H29 120.1
C30 C29 C28 119.9(3)
C30 C29 H29 120.1
C25 C30 H30 119.7
C29 C30 C25 120.5(3)
C29 C30 H30 119.7
C32 C31 P3 117.9(2)
C36 C31 P3 123.2(2)
C36 C31 C32 118.8(2)
C31 C32 H32 119.8
C33 C32 C31 120.3(3)
C33 C32 H32 119.8
C32 C33 H33 119.9
C34 C33 C32 120.3(3)
C34 C33 H33 119.9
C33 C34 H34 120.0
C33 C34 C35 120.0(3)
C35 C34 H34 120.0
C34 C35 H35 120.0
C34 C35 C36 120.0(3)
C36 C35 H35 120.0
C31 C36 C35 120.6(3)
C31 C36 H36 119.7
C35 C36 H36 119.7
C38 C37 P4 120.2(2)
C42 C37 P4 119.6(2)
C42 C37 C38 119.8(3)
C37 C38 H38 120.4
C39 C38 C37 119.2(3)
C39 C38 H38 120.4
C38 C39 H39 119.6
C40 C39 C38 120.8(4)
C40 C39 H39 119.6
C39 C40 H40 120.0
C41 C40 C39 120.1(3)
C41 C40 H40 120.0
C40 C41 H41 120.0
C40 C41 C42 120.0(3)
C42 C41 H41 120.0
C37 C42 C41 120.1(3)
C37 C42 H42 119.9
C41 C42 H42 119.9
C44 C43 P4 123.5(2)
C44 C43 C48 118.7(3)
C48 C43 P4 117.7(2)
C43 C44 H44 119.7
C45 C44 C43 120.6(3)
C45 C44 H44 119.7
C44 C45 H45 119.9
C46 C45 C44 120.2(3)
C46 C45 H45 119.9
C45 C46 H46 120.2
C47 C46 C45 119.6(3)
C47 C46 H46 120.2
C46 C47 H47 119.8
C46 C47 C48 120.5(3)
C48 C47 H47 119.8
C43 C48 H48 119.8
C47 C48 C43 120.4(3)
C47 C48 H48 119.8
C50 C49 P5 118.02(19)
C54 C49 P5 122.8(2)
C54 C49 C50 119.0(2)
C49 C50 H50 119.7
C51 C50 C49 120.5(3)
C51 C50 H50 119.7
C50 C51 H51 120.2
C50 C51 C52 119.7(3)
C52 C51 H51 120.2
C51 C52 H52 119.9
C53 C52 C51 120.2(3)
C53 C52 H52 119.9
C52 C53 H53 119.8
C52 C53 C54 120.3(3)
C54 C53 H53 119.8
C49 C54 H54 119.8
C53 C54 C49 120.3(3)
C53 C54 H54 119.8
C56 C55 P5 123.5(2)
C56 C55 C60 118.3(3)
C60 C55 P5 118.2(2)
C55 C56 H56 119.7
C55 C56 C57 120.5(3)
C57 C56 H56 119.7
C56 C57 H57 119.4
C58 C57 C56 121.1(3)
C58 C57 H57 119.4
C57 C58 H58 120.3
C57 C58 C59 119.3(3)
C59 C58 H58 120.3
C58 C59 H59 120.2
C58 C59 C60 119.7(3)
C60 C59 H59 120.2
C55 C60 C59 120.9(3)
C55 C60 H60 119.5
C59 C60 H60 119.5
C62 C61 P6 120.22(19)
C62 C61 C66 118.6(2)
C66 C61 P6 120.8(2)
C61 C62 H62 119.4
C63 C62 C61 121.1(2)
C63 C62 H62 119.4
C62 C63 H63 120.0
C62 C63 C64 120.0(3)
C64 C63 H63 120.0
C63 C64 H64 120.2
C65 C64 C63 119.6(3)
C65 C64 H64 120.2
C64 C65 H65 119.8
C64 C65 C66 120.5(3)
C66 C65 H65 119.8
C61 C66 H66 119.9
C65 C66 C61 120.2(2)
C65 C66 H66 119.9
C68 C67 P6 123.3(2)
C72 C67 P6 118.1(2)
C72 C67 C68 118.5(3)
C67 C68 H68 119.8
C69 C68 C67 120.4(3)
C69 C68 H68 119.8
C68 C69 H69 120.0
C70 C69 C68 120.0(3)
C70 C69 H69 120.0
C69 C70 H70 119.9
C69 C70 C71 120.2(3)
C71 C70 H70 119.9
C70 C71 H71 120.0
C70 C71 C72 120.0(3)
C72 C71 H71 120.0
C67 C72 C71 120.9(3)
C67 C72 H72 119.5
C71 C72 H72 119.5
C74 C73 P7 117.5(2)
C74 C73 C78 119.5(2)
C78 C73 P7 122.9(2)
C73 C74 H74 119.6
C73 C74 C75 120.8(3)
C75 C74 H74 119.6
C74 C75 H75 120.3
C76 C75 C74 119.3(3)
C76 C75 H75 120.3
C75 C76 H76 119.8
C75 C76 C77 120.4(3)
C77 C76 H76 119.8
C76 C77 H77 119.8
C76 C77 C78 120.4(3)
C78 C77 H77 119.8
C73 C78 H78 120.2
C77 C78 C73 119.6(3)
C77 C78 H78 120.2
C80 C79 P7 123.2(2)
C80 C79 C84 119.4(2)
C84 C79 P7 117.39(19)
C79 C80 H80 119.9
C79 C80 C81 120.3(2)
C81 C80 H80 119.9
C80 C81 H81 119.9
C82 C81 C80 120.3(3)
C82 C81 H81 119.9
C81 C82 H82 120.0
C81 C82 C83 120.0(3)
C83 C82 H82 120.0
C82 C83 H83 120.0
C82 C83 C84 119.9(3)
C84 C83 H83 120.0
C79 C84 H84 119.9
C83 C84 C79 120.2(2)
C83 C84 H84 119.9
C86 C85 P8 118.9(2)
C90 C85 P8 121.6(2)
C90 C85 C86 119.3(2)
C85 C86 H86 119.9
C87 C86 C85 120.2(3)
C87 C86 H86 119.9
C86 C87 H87 120.0
C88 C87 C86 119.9(3)
C88 C87 H87 120.0
C87 C88 H88 120.1
C87 C88 C89 119.9(3)
C89 C88 H88 120.1
C88 C89 H89 119.8
C90 C89 C88 120.3(3)
C90 C89 H89 119.8
C85 C90 H90 119.8
C89 C90 C85 120.3(3)
C89 C90 H90 119.8
C92 C91 P8 120.48(19)
C92 C91 C96 119.1(2)
C96 C91 P8 120.4(2)
C91 C92 H92 119.8
C91 C92 C93 120.4(2)
C93 C92 H92 119.8
C92 C93 H93 119.8
C94 C93 C92 120.3(3)
C94 C93 H93 119.8
C93 C94 H94 120.1
C93 C94 C95 119.7(3)
C95 C94 H94 120.1
C94 C95 H95 119.7
C94 C95 C96 120.6(3)
C96 C95 H95 119.7
C91 C96 H96 120.1
C95 C96 C91 119.9(3)
C95 C96 H96 120.1
O1 C97 C98 121.1(5)
O1 C97 C99 120.9(6)
C99 C97 C98 118.0(4)
C97 C98 H98A 109.5
C97 C98 H98B 109.5
C97 C98 H98C 109.5
H98A C98 H98B 109.5
H98A C98 H98C 109.5
H98B C98 H98C 109.5
C97 C99 H99A 109.5
C97 C99 H99B 109.5
C97 C99 H99C 109.5
H99A C99 H99B 109.5
H99A C99 H99C 109.5
H99B C99 H99C 109.5
O2 C100 C101 121.9(3)
O2 C100 C102 121.6(4)
C102 C100 C101 116.6(3)
C100 C101 H10A 109.5
C100 C101 H10B 109.5
C100 C101 H10C 109.5
H10A C101 H10B 109.5
H10A C101 H10C 109.5
H10B C101 H10C 109.5
C100 C102 H10D 109.5
C100 C102 H10E 109.5
C100 C102 H10F 109.5
H10D C102 H10E 109.5
H10D C102 H10F 109.5
H10E C102 H10F 109.5
F8 P10 F7 90.20(11)
F9 P10 F7 90.69(10)
F9 P10 F8 90.22(14)
F9 P10 F11 178.77(14)
F9 P10 F12 90.07(10)
F10 P10 F7 89.34(11)
F10 P10 F8 178.31(13)
F10 P10 F9 91.42(14)
F10 P10 F11 89.78(13)
F10 P10 F12 91.02(11)
F11 P10 F7 89.04(10)
F11 P10 F8 88.59(13)
F12 P10 F7 179.15(11)
F12 P10 F8 89.42(11)
F12 P10 F11 90.19(10)
F2 P9 F1 89.10(13)
F2 P9 F3 90.37(11)
F2 P9 F4 89.55(12)
F2 P9 F6 89.84(12)
F3 P9 F1 90.37(12)
F3 P9 F4 179.61(16)
F3 P9 F6 89.82(13)
F4 P9 F1 90.01(13)
F5 P9 F1 89.59(15)
F5 P9 F2 178.06(16)
F5 P9 F3 91.08(12)
F5 P9 F4 89.01(13)
F5 P9 F6 91.46(15)
F6 P9 F1 178.92(14)
F6 P9 F4 89.80(12)

loop_
_geom_bond_atom_site_label_1
_geom_bond_atom_site_label_2
_geom_bond_distance
Cu1 Cu2 2.6570(5)
Cu1 S1 2.2451(7)
Cu1 P1 2.2394(7)
Cu1 P8 2.2755(7)
Cu2 Cu3 2.7184(5)
Cu2 S1 2.2619(6)
Cu2 P2 2.2333(7)
Cu2 P3 2.2581(7)
Cu3 S1 2.2418(7)
Cu3 P4 2.2350(7)
Cu3 P5 2.2337(7)
Cu4 S1 2.2217(7)
Cu4 P6 2.2635(7)
Cu4 P7 2.2231(7)
P1 N1 1.693(2)
P1 C1 1.825(3)
P1 C7 1.812(3)
P2 N1 1.690(2)
P2 C13 1.819(3)
P2 C19 1.821(3)
P3 N2 1.692(2)
P3 C25 1.820(3)
P3 C31 1.825(3)
P4 N2 1.697(2)
P4 C37 1.818(3)
P4 C43 1.822(3)
P5 N3 1.691(2)
P5 C49 1.819(3)
P5 C55 1.828(3)
P6 N3 1.693(2)
P6 C61 1.819(3)
P6 C67 1.832(3)
P7 N4 1.693(2)
P7 C73 1.819(3)
P7 C79 1.827(3)
P8 N4 1.698(2)
P8 C85 1.817(3)
P8 C91 1.825(2)
N1 H1 0.80(3)
N2 H2 0.83(3)
N3 H3 0.76(3)
N4 H4 0.82(3)
C1 C2 1.388(4)
C1 C6 1.392(4)
C2 H2A 0.9500
C2 C3 1.383(4)
C3 H3A 0.9500
C3 C4 1.395(5)
C4 H4A 0.9500
C4 C5 1.380(5)
C5 H5 0.9500
C5 C6 1.390(4)
C6 H6 0.9500
C7 C8 1.400(4)
C7 C12 1.391(4)
C8 H8 0.9500
C8 C9 1.380(5)
C9 H9 0.9500
C9 C10 1.389(5)
C10 H10 0.9500
C10 C11 1.381(5)
C11 H11 0.9500
C11 C12 1.387(4)
C12 H12 0.9500
C13 C14 1.398(4)
C13 C18 1.392(4)
C14 H14 0.9500
C14 C15 1.394(4)
C15 H15 0.9500
C15 C16 1.384(5)
C16 H16 0.9500
C16 C17 1.386(5)
C17 H17 0.9500
C17 C18 1.392(4)
C18 H18 0.9500
C19 C20 1.392(4)
C19 C24 1.394(4)
C20 H20 0.9500
C20 C21 1.390(4)
C21 H21 0.9500
C21 C22 1.384(5)
C22 H22 0.9500
C22 C23 1.376(5)
C23 H23 0.9500
C23 C24 1.388(4)
C24 H24 0.9500
C25 C26 1.397(4)
C25 C30 1.394(4)
C26 H26 0.9500
C26 C27 1.388(4)
C27 H27 0.9500
C27 C28 1.385(5)
C28 H28 0.9500
C28 C29 1.386(4)
C29 H29 0.9500
C29 C30 1.384(4)
C30 H30 0.9500
C31 C32 1.398(4)
C31 C36 1.391(4)
C32 H32 0.9500
C32 C33 1.389(4)
C33 H33 0.9500
C33 C34 1.381(5)
C34 H34 0.9500
C34 C35 1.383(4)
C35 H35 0.9500
C35 C36 1.392(4)
C36 H36 0.9500
C37 C38 1.396(4)
C37 C42 1.393(4)
C38 H38 0.9500
C38 C39 1.389(4)
C39 H39 0.9500
C39 C40 1.386(6)
C40 H40 0.9500
C40 C41 1.374(6)
C41 H41 0.9500
C41 C42 1.395(4)
C42 H42 0.9500
C43 C44 1.391(4)
C43 C48 1.395(4)
C44 H44 0.9500
C44 C45 1.388(4)
C45 H45 0.9500
C45 C46 1.385(5)
C46 H46 0.9500
C46 C47 1.381(5)
C47 H47 0.9500
C47 C48 1.388(4)
C48 H48 0.9500
C49 C50 1.398(4)
C49 C54 1.394(4)
C50 H50 0.9500
C50 C51 1.389(4)
C51 H51 0.9500
C51 C52 1.393(4)
C52 H52 0.9500
C52 C53 1.377(4)
C53 H53 0.9500
C53 C54 1.390(4)
C54 H54 0.9500
C55 C56 1.383(4)
C55 C60 1.391(4)
C56 H56 0.9500
C56 C57 1.385(5)
C57 H57 0.9500
C57 C58 1.367(5)
C58 H58 0.9500
C58 C59 1.386(5)
C59 H59 0.9500
C59 C60 1.392(5)
C60 H60 0.9500
C61 C62 1.393(4)
C61 C66 1.398(4)
C62 H62 0.9500
C62 C63 1.382(4)
C63 H63 0.9500
C63 C64 1.389(4)
C64 H64 0.9500
C64 C65 1.387(4)
C65 H65 0.9500
C65 C66 1.389(4)
C66 H66 0.9500
C67 C68 1.399(4)
C67 C72 1.387(4)
C68 H68 0.9500
C68 C69 1.396(4)
C69 H69 0.9500
C69 C70 1.377(5)
C70 H70 0.9500
C70 C71 1.378(5)
C71 H71 0.9500
C71 C72 1.390(4)
C72 H72 0.9500
C73 C74 1.389(4)
C73 C78 1.400(4)
C74 H74 0.9500
C74 C75 1.395(4)
C75 H75 0.9500
C75 C76 1.387(4)
C76 H76 0.9500
C76 C77 1.389(4)
C77 H77 0.9500
C77 C78 1.391(4)
C78 H78 0.9500
C79 C80 1.386(4)
C79 C84 1.396(4)
C80 H80 0.9500
C80 C81 1.395(4)
C81 H81 0.9500
C81 C82 1.380(4)
C82 H82 0.9500
C82 C83 1.389(4)
C83 H83 0.9500
C83 C84 1.394(4)
C84 H84 0.9500
C85 C86 1.398(4)
C85 C90 1.392(4)
C86 H86 0.9500
C86 C87 1.389(4)
C87 H87 0.9500
C87 C88 1.387(4)
C88 H88 0.9500
C88 C89 1.391(4)
C89 H89 0.9500
C89 C90 1.379(4)
C90 H90 0.9500
C91 C92 1.386(4)
C91 C96 1.401(4)
C92 H92 0.9500
C92 C93 1.393(4)
C93 H93 0.9500
C93 C94 1.377(4)
C94 H94 0.9500
C94 C95 1.384(5)
C95 H95 0.9500
C95 C96 1.387(4)
C96 H96 0.9500
O1 C97 1.189(5)
C97 C98 1.497(8)
C97 C99 1.490(6)
C98 H98A 0.9800
C98 H98B 0.9800
C98 H98C 0.9800
C99 H99A 0.9800
C99 H99B 0.9800
C99 H99C 0.9800
O2 C100 1.223(4)
C100 C101 1.489(5)
C100 C102 1.483(5)
C101 H10A 0.9800
C101 H10B 0.9800
C101 H10C 0.9800
C102 H10D 0.9800
C102 H10E 0.9800
C102 H10F 0.9800
P10 F7 1.6123(18)
P10 F8 1.597(2)
P10 F9 1.5785(19)
P10 F10 1.577(2)
P10 F11 1.5945(18)
P10 F12 1.5936(18)
P9 F1 1.612(2)
P9 F2 1.590(2)
P9 F3 1.593(2)
P9 F4 1.608(2)
P9 F5 1.589(2)
P9 F6 1.606(2)

loop_
_geom_hbond_atom_site_label_D
_geom_hbond_atom_site_label_H
_geom_hbond_atom_site_label_A
_geom_hbond_distance_DH
_geom_hbond_distance_HA
_geom_hbond_distance_DA
_geom_hbond_angle_DHA
N1 H1 F7 0.80(3) 2.15(3) 2.932(3) 164(3)
N4 H4 O2 0.82(3) 2.15(3) 2.945(3) 163(3)
N3 H3 O1 0.76(3) 2.15(3) 2.899(4) 172(3)

loop_
_geom_torsion_atom_site_label_1
_geom_torsion_atom_site_label_2
_geom_torsion_atom_site_label_3
_geom_torsion_atom_site_label_4
_geom_torsion
Cu1 Cu2 Cu3 S1 -6.81(2)
Cu1 Cu2 Cu3 P4 -131.81(2)
Cu1 Cu2 Cu3 P5 93.93(3)
Cu1 Cu2 S1 Cu3 171.84(3)
Cu1 Cu2 S1 Cu4 74.49(3)
Cu1 Cu2 P2 N1 30.66(8)
Cu1 Cu2 P2 C13 146.44(10)
Cu1 Cu2 P2 C19 -86.94(10)
Cu1 Cu2 P3 N2 118.17(8)
Cu1 Cu2 P3 C25 -118.46(10)
Cu1 Cu2 P3 C31 0.16(10)
Cu1 P1 N1 P2 -23.47(18)
Cu1 P1 C1 C2 -46.9(2)
Cu1 P1 C1 C6 133.4(2)
Cu1 P1 C7 C8 -28.1(2)
Cu1 P1 C7 C12 154.6(2)
Cu1 P8 N4 P7 39.12(16)
Cu1 P8 C85 C86 -80.0(2)
Cu1 P8 C85 C90 94.2(2)
Cu1 P8 C91 C92 -2.3(3)
Cu1 P8 C91 C96 -179.7(2)
Cu2 Cu1 S1 Cu3 -13.97(4)
Cu2 Cu1 S1 Cu4 -127.46(3)
Cu2 Cu1 P1 N1 35.95(9)
Cu2 Cu1 P1 C1 150.17(9)
Cu2 Cu1 P1 C7 -92.00(10)
Cu2 Cu1 P8 N4 -101.93(11)
Cu2 Cu1 P8 C85 141.75(11)
Cu2 Cu1 P8 C91 19.78(13)
Cu2 Cu3 S1 Cu1 13.82(4)
Cu2 Cu3 S1 Cu4 122.39(3)
Cu2 Cu3 P4 N2 20.17(9)
Cu2 Cu3 P4 C37 -105.17(11)
Cu2 Cu3 P4 C43 137.19(9)
Cu2 Cu3 P5 N3 -79.81(10)
Cu2 Cu3 P5 C49 39.93(9)
Cu2 Cu3 P5 C55 157.58(10)
Cu2 P2 N1 P1 -9.82(16)
Cu2 P2 C13 C14 46.9(2)
Cu2 P2 C13 C18 -133.1(2)
Cu2 P2 C19 C20 29.9(3)
Cu2 P2 C19 C24 -153.0(2)
Cu2 P3 N2 P4 5.05(17)
Cu2 P3 C25 C26 -131.0(2)
Cu2 P3 C25 C30 47.1(2)
Cu2 P3 C31 C32 61.1(2)
Cu2 P3 C31 C36 -114.6(2)
Cu3 Cu2 S1 Cu1 -171.84(3)
Cu3 Cu2 S1 Cu4 -97.35(4)
Cu3 Cu2 P2 N1 144.90(8)
Cu3 Cu2 P2 C13 -99.32(10)
Cu3 Cu2 P2 C19 27.31(11)
Cu3 Cu2 P3 N2 8.42(9)
Cu3 Cu2 P3 C25 131.79(10)
Cu3 Cu2 P3 C31 -109.59(9)
Cu3 P4 N2 P3 -19.88(17)
Cu3 P4 C37 C38 -80.4(2)
Cu3 P4 C37 C42 91.4(2)
Cu3 P4 C43 C44 158.7(2)
Cu3 P4 C43 C48 -19.1(3)
Cu3 P5 N3 P6 -9.1(2)
Cu3 P5 C49 C50 47.4(2)
Cu3 P5 C49 C54 -127.2(2)
Cu3 P5 C55 C56 -114.7(3)
Cu3 P5 C55 C60 67.1(3)
Cu4 P6 N3 P5 42.25(19)
Cu4 P6 C61 C62 89.3(2)
Cu4 P6 C61 C66 -83.7(2)
Cu4 P6 C67 C68 165.1(2)
Cu4 P6 C67 C72 -17.6(2)
Cu4 P7 N4 P8 -3.36(18)
Cu4 P7 C73 C74 14.1(2)
Cu4 P7 C73 C78 -169.65(19)
Cu4 P7 C79 C80 -124.6(2)
Cu4 P7 C79 C84 52.9(2)
S1 Cu1 Cu2 Cu3 6.72(2)
S1 Cu1 Cu2 P2 133.68(3)
S1 Cu1 Cu2 P3 -96.26(3)
S1 Cu1 P1 N1 21.99(10)
S1 Cu1 P1 C1 136.21(9)
S1 Cu1 P1 C7 -105.96(10)
S1 Cu1 P8 N4 -79.92(9)
S1 Cu1 P8 C85 163.75(9)
S1 Cu1 P8 C91 41.79(10)
S1 Cu2 Cu3 P4 -124.99(3)
S1 Cu2 Cu3 P5 100.74(4)
S1 Cu2 P2 N1 79.22(9)
S1 Cu2 P2 C13 -165.00(10)
S1 Cu2 P2 C19 -38.37(11)
S1 Cu2 P3 N2 60.30(9)
S1 Cu2 P3 C25 -176.32(10)
S1 Cu2 P3 C31 -57.71(10)
S1 Cu3 P4 N2 -27.64(9)
S1 Cu3 P4 C37 -152.98(11)
S1 Cu3 P4 C43 89.38(9)
S1 Cu3 P5 N3 -12.25(10)
S1 Cu3 P5 C49 107.48(9)
S1 Cu3 P5 C55 -134.86(10)
S1 Cu4 P6 N3 -52.84(10)
S1 Cu4 P6 C61 -174.35(9)
S1 Cu4 P6 C67 68.25(9)
S1 Cu4 P7 N4 -0.02(10)
S1 Cu4 P7 C73 127.62(9)
S1 Cu4 P7 C79 -115.91(9)
P1 Cu1 Cu2 Cu3 -161.14(2)
P1 Cu1 Cu2 S1 -167.86(3)
P1 Cu1 Cu2 P2 -34.18(3)
P1 Cu1 Cu2 P3 95.88(3)
P1 Cu1 S1 Cu2 17.15(4)
P1 Cu1 S1 Cu3 3.18(8)
P1 Cu1 S1 Cu4 -110.31(4)
P1 Cu1 P8 N4 93.20(9)
P1 Cu1 P8 C85 -23.12(10)
P1 Cu1 P8 C91 -145.08(9)
P1 C1 C2 C3 -178.7(2)
P1 C1 C6 C5 178.9(2)
P1 C7 C8 C9 -176.1(3)
P1 C7 C12 C11 176.4(2)
P2 Cu2 Cu3 S1 -116.97(3)
P2 Cu2 Cu3 P4 118.03(3)
P2 Cu2 Cu3 P5 -16.24(4)
P2 Cu2 S1 Cu1 -67.40(4)
P2 Cu2 S1 Cu3 104.44(3)
P2 Cu2 S1 Cu4 7.09(5)
P2 Cu2 P3 N2 -124.69(9)
P2 Cu2 P3 C25 -1.32(11)
P2 Cu2 P3 C31 117.30(9)
P2 C13 C14 C15 -179.2(2)
P2 C13 C18 C17 179.7(2)
P2 C19 C20 C21 176.9(2)
P2 C19 C24 C23 -176.0(2)
P3 Cu2 Cu3 S1 110.55(3)
P3 Cu2 Cu3 P4 -14.44(3)
P3 Cu2 Cu3 P5 -148.71(3)
P3 Cu2 S1 Cu1 107.11(3)
P3 Cu2 S1 Cu3 -81.04(3)
P3 Cu2 S1 Cu4 -178.39(3)
P3 Cu2 P2 N1 -94.70(8)
P3 Cu2 P2 C13 21.08(10)
P3 Cu2 P2 C19 147.71(10)
P3 C25 C26 C27 177.6(2)
P3 C25 C30 C29 -179.2(2)
P3 C31 C32 C33 -176.4(2)
P3 C31 C36 C35 175.5(2)
P4 Cu3 S1 Cu1 81.51(6)
P4 Cu3 S1 Cu2 67.69(3)
P4 Cu3 S1 Cu4 -169.92(3)
P4 Cu3 P5 N3 155.62(10)
P4 Cu3 P5 C49 -84.65(9)
P4 Cu3 P5 C55 33.01(10)
P4 C37 C38 C39 174.8(2)
P4 C37 C42 C41 -173.5(2)
P4 C43 C44 C45 -177.8(2)
P4 C43 C48 C47 177.2(3)
P5 Cu3 S1 Cu1 -110.40(5)
P5 Cu3 S1 Cu2 -124.22(3)
P5 Cu3 S1 Cu4 -1.83(4)
P5 Cu3 P4 N2 164.01(9)
P5 Cu3 P4 C37 38.68(11)
P5 Cu3 P4 C43 -78.97(10)
P5 C49 C50 C51 -176.2(2)
P5 C49 C54 C53 174.8(2)
P5 C55 C56 C57 -179.8(3)
P5 C55 C60 C59 177.6(3)
P6 Cu4 S1 Cu1 174.84(2)
P6 Cu4 S1 Cu2 108.16(4)
P6 Cu4 S1 Cu3 27.29(3)
P6 Cu4 P7 N4 153.27(9)
P6 Cu4 P7 C73 -79.10(10)
P6 Cu4 P7 C79 37.37(9)
P6 C61 C62 C63 -174.6(2)
P6 C61 C66 C65 173.8(2)
P6 C67 C68 C69 176.8(2)
P6 C67 C72 C71 -176.3(2)
P7 Cu4 S1 Cu1 -31.13(4)
P7 Cu4 S1 Cu2 -97.81(4)
P7 Cu4 S1 Cu3 -178.67(3)
P7 Cu4 P6 N3 149.91(9)
P7 Cu4 P6 C61 28.41(10)
P7 Cu4 P6 C67 -88.99(9)
P7 C73 C74 C75 176.3(2)
P7 C73 C78 C77 -175.9(2)
P7 C79 C80 C81 178.6(2)
P7 C79 C84 C83 -177.8(2)
P8 Cu1 Cu2 Cu3 32.62(8)
P8 Cu1 Cu2 S1 25.90(8)
P8 Cu1 Cu2 P2 159.58(7)
P8 Cu1 Cu2 P3 -70.36(8)
P8 Cu1 S1 Cu2 -171.64(2)
P8 Cu1 S1 Cu3 174.39(5)
P8 Cu1 S1 Cu4 60.90(3)
P8 Cu1 P1 N1 -148.80(9)
P8 Cu1 P1 C1 -34.58(10)
P8 Cu1 P1 C7 83.25(10)
P8 C85 C86 C87 174.8(2)
P8 C85 C90 C89 -176.2(2)
P8 C91 C92 C93 -177.9(2)
P8 C91 C96 C95 176.9(2)
N1 P1 C1 C2 76.7(2)
N1 P1 C1 C6 -103.1(2)
N1 P1 C7 C8 -160.5(2)
N1 P1 C7 C12 22.2(3)
N1 P2 C13 C14 161.75(19)
N1 P2 C13 C18 -18.3(3)
N1 P2 C19 C20 -88.0(2)
N1 P2 C19 C24 89.2(2)
N2 P3 C25 C26 -5.0(3)
N2 P3 C25 C30 173.19(19)
N2 P3 C31 C32 -61.1(2)
N2 P3 C31 C36 123.2(2)
N2 P4 C37 C38 149.6(2)
N2 P4 C37 C42 -38.6(2)
N2 P4 C43 C44 -77.6(3)
N2 P4 C43 C48 104.6(2)
N3 P5 C49 C50 175.3(2)
N3 P5 C49 C54 0.7(3)
N3 P5 C55 C56 114.1(3)
N3 P5 C55 C60 -64.1(3)
N3 P6 C61 C62 -41.6(3)
N3 P6 C61 C66 145.5(2)
N3 P6 C67 C68 -66.1(3)
N3 P6 C67 C72 111.1(2)
N4 P7 C73 C74 146.9(2)
N4 P7 C73 C78 -36.8(2)
N4 P7 C79 C80 110.4(2)
N4 P7 C79 C84 -72.0(2)
N4 P8 C85 C86 158.6(2)
N4 P8 C85 C90 -27.1(2)
N4 P8 C91 C92 122.2(2)
N4 P8 C91 C96 -55.2(3)
C1 P1 N1 P2 -142.66(15)
C1 P1 C7 C8 93.2(2)
C1 P1 C7 C12 -84.1(2)
C1 C2 C3 C4 -0.3(4)
C2 C1 C6 C5 -0.8(4)
C2 C3 C4 C5 -0.6(5)
C3 C4 C5 C6 0.8(5)
C4 C5 C6 C1 -0.1(5)
C6 C1 C2 C3 1.0(4)
C7 P1 N1 P2 109.44(16)
C7 P1 C1 C2 -172.9(2)
C7 P1 C1 C6 7.4(2)
C7 C8 C9 C10 -0.5(5)
C8 C7 C12 C11 -0.9(4)
C8 C9 C10 C11 -0.5(5)
C9 C10 C11 C12 0.9(5)
C10 C11 C12 C7 -0.2(5)
C12 C7 C8 C9 1.2(4)
C13 P2 N1 P1 -131.98(15)
C13 P2 C19 C20 162.0(2)
C13 P2 C19 C24 -20.9(3)
C13 C14 C15 C16 -0.7(4)
C14 C13 C18 C17 -0.3(4)
C14 C15 C16 C17 0.2(5)
C15 C16 C17 C18 0.2(4)
C16 C17 C18 C13 -0.2(4)
C18 C13 C14 C15 0.8(4)
C19 P2 N1 P1 120.82(16)
C19 P2 C13 C14 -90.0(2)
C19 P2 C13 C18 90.0(2)
C19 C20 C21 C22 -0.6(5)
C20 C19 C24 C23 1.1(4)
C20 C21 C22 C23 0.7(5)
C21 C22 C23 C24 0.1(5)
C22 C23 C24 C19 -1.0(5)
C24 C19 C20 C21 -0.3(4)
C25 P3 N2 P4 -123.55(15)
C25 P3 C31 C32 -172.6(2)
C25 P3 C31 C36 11.7(2)
C25 C26 C27 C28 1.2(4)
C26 C25 C30 C29 -0.9(4)
C26 C27 C28 C29 -0.5(5)
C27 C28 C29 C30 -0.9(4)
C28 C29 C30 C25 1.6(4)
C30 C25 C26 C27 -0.5(4)
C31 P3 N2 P4 127.88(15)
C31 P3 C25 C26 104.9(2)
C31 P3 C25 C30 -76.9(2)
C31 C32 C33 C34 0.9(5)
C32 C31 C36 C35 -0.1(4)
C32 C33 C34 C35 -0.6(5)
C33 C34 C35 C36 0.0(5)
C34 C35 C36 C31 0.4(4)
C36 C31 C32 C33 -0.6(4)
C37 P4 N2 P3 111.06(16)
C37 P4 C43 C44 33.2(3)
C37 P4 C43 C48 -144.6(2)
C37 C38 C39 C40 -2.7(5)
C38 C37 C42 C41 -1.6(4)
C38 C39 C40 C41 1.0(5)
C39 C40 C41 C42 0.4(5)
C40 C41 C42 C37 -0.1(4)
C42 C37 C38 C39 2.9(4)
C43 P4 N2 P3 -139.37(15)
C43 P4 C37 C38 39.8(2)
C43 P4 C37 C42 -148.4(2)
C43 C44 C45 C46 1.0(4)
C44 C43 C48 C47 -0.7(5)
C44 C45 C46 C47 -1.3(5)
C45 C46 C47 C48 0.6(5)
C46 C47 C48 C43 0.4(5)
C48 C43 C44 C45 0.0(4)
C49 P5 N3 P6 -129.37(17)
C49 P5 C55 C56 3.6(3)
C49 P5 C55 C60 -174.5(3)
C49 C50 C51 C52 2.0(5)
C50 C49 C54 C53 0.3(4)
C50 C51 C52 C53 -1.4(5)
C51 C52 C53 C54 0.2(5)
C52 C53 C54 C49 0.3(5)
C54 C49 C50 C51 -1.5(4)
C55 P5 N3 P6 120.47(17)
C55 P5 C49 C50 -77.2(2)
C55 P5 C49 C54 108.2(2)
C55 C56 C57 C58 1.7(6)
C56 C55 C60 C59 -0.7(5)
C56 C57 C58 C59 0.6(7)
C57 C58 C59 C60 -2.8(7)
C58 C59 C60 C55 2.9(6)
C60 C55 C56 C57 -1.6(5)
C61 P6 N3 P5 171.76(16)
C61 P6 C67 C68 40.0(3)
C61 P6 C67 C72 -142.8(2)
C61 C62 C63 C64 1.0(5)
C62 C61 C66 C65 0.7(4)
C62 C63 C64 C65 0.4(5)
C63 C64 C65 C66 -1.2(5)
C64 C65 C66 C61 0.6(5)
C66 C61 C62 C63 -1.6(4)
C67 P6 N3 P5 -78.91(19)
C67 P6 C61 C62 -152.3(2)
C67 P6 C61 C66 34.8(3)
C67 C68 C69 C70 -1.1(5)
C68 C67 C72 C71 1.1(4)
C68 C69 C70 C71 1.9(5)
C69 C70 C71 C72 -1.3(5)
C70 C71 C72 C67 -0.3(4)
C72 C67 C68 C69 -0.4(4)
C73 P7 N4 P8 -135.60(14)
C73 P7 C79 C80 -0.3(3)
C73 P7 C79 C84 177.2(2)
C73 C74 C75 C76 0.2(4)
C74 C73 C78 C77 0.3(4)
C74 C75 C76 C77 -0.5(5)
C75 C76 C77 C78 0.8(4)
C76 C77 C78 C73 -0.6(4)
C78 C73 C74 C75 -0.1(4)
C79 P7 N4 P8 115.76(15)
C79 P7 C73 C74 -105.1(2)
C79 P7 C73 C78 71.1(2)
C79 C80 C81 C82 -1.1(4)
C80 C79 C84 C83 -0.1(4)
C80 C81 C82 C83 0.2(5)
C81 C82 C83 C84 0.7(5)
C82 C83 C84 C79 -0.8(4)
C84 C79 C80 C81 1.0(4)
C85 P8 N4 P7 164.34(14)
C85 P8 C91 C92 -131.6(2)
C85 P8 C91 C96 51.1(2)
C85 C86 C87 C88 1.2(4)
C86 C85 C90 C89 -2.0(4)
C86 C87 C88 C89 -1.3(4)
C87 C88 C89 C90 -0.3(4)
C88 C89 C90 C85 2.0(4)
C90 C85 C86 C87 0.4(4)
C91 P8 N4 P7 -89.12(16)
C91 P8 C85 C86 49.5(2)
C91 P8 C85 C90 -136.3(2)
C91 C92 C93 C94 1.1(5)
C92 C91 C96 C95 -0.5(4)
C92 C93 C94 C95 -0.7(5)
C93 C94 C95 C96 -0.3(5)
C94 C95 C96 C91 0.9(5)
C96 C91 C92 C93 -0.5(4)
